data_1524803
loop_
_publ_author_name
'Lebech, B.'
'Bernhard, J.'
'Freltoft, T.'

_publ_section_title
;
 Magnetic structures of cubic Fe Ge studied by small-angle neutron
 scatttering
;
_journal_name_full 'Journal of Physics: Condensed Matter'
_journal_page_first 6105
_journal_page_last 6122
_journal_volume 1
_journal_year 1989
_chemical_formula_sum 'Fe Ge'
_space_group_IT_number 198
_symmetry_space_group_name_Hall 'P 2ac 2ab 3'
_symmetry_space_group_name_H-M 'P 21 3'
_cell_angle_alpha 90
_cell_angle_beta 90
_cell_angle_gamma 90
_cell_formula_units_Z 4
_cell_length_a 4.689
_cell_length_b 4.689
_cell_length_c 4.689
_cell_volume 103.096
_citation_journal_id_ASTM JCOMEL
_cod_data_source_file Lebech_JCOMEL_1989_1944.cif
_cod_data_source_block Fe1Ge1
_cod_original_cell_volume 103.0957
_cod_original_formula_sum 'Fe1 Ge1'
_cod_database_code 1524803

loop_
_symmetry_equiv_pos_as_xyz
x,y,z
-x+1/2,-y,z+1/2
x+1/2,-y+1/2,-z
-x,y+1/2,-z+1/2
z,x,y
-z+1/2,-x,y+1/2
z+1/2,-x+1/2,-y
-z,x+1/2,-y+1/2
y,z,x
y+1/2,-z+1/2,-x
-y,z+1/2,-x+1/2
-y+1/2,-z,x+1/2

loop_
_atom_site_label
_atom_site_type_symbol
_atom_site_fract_x
_atom_site_fract_y
_atom_site_fract_z
_atom_site_occupancy
_atom_site_U_iso_or_equiv
Ge1 Ge 0.842 0.842 0.842 1 0.0
Fe1 Fe 0.135 0.135 0.135 1 0.0
